data_2105411
loop_
_publ_author_name
'Rogl, P.'

_publ_section_title
;
 The crystal structure of Zr Ir3 B4
;
_journal_name_full 'Acta Crystallographica B (24,1968-38,1982)'
_journal_page_first 721
_journal_page_last 724
_journal_paper_doi 10.1107/S0567740878003945
_journal_volume 34
_journal_year 1978
_chemical_formula_sum 'B3.76 Ir3 Zr'
_chemical_name_systematic 'Zr Ir3 B3.76'
_space_group_IT_number 176
_symmetry_space_group_name_Hall '-P 6c'
_symmetry_space_group_name_H-M 'P 63/m'
_cell_angle_alpha 90
_cell_angle_beta 90
_cell_angle_gamma 120
_cell_formula_units_Z 2
_cell_length_a 7.56
_cell_length_b 7.56
_cell_length_c 3.512
_cell_volume 173.832
_citation_journal_id_ASTM ACBCAR
_cod_data_source_file boron_492.cif
_cod_data_source_block B3.76Ir3Zr1
_cod_original_cell_volume 173.8316
_cod_original_formula_sum 'B3.76 Ir3 Zr1'
_cod_database_code 2105411

loop_
_symmetry_equiv_pos_as_xyz
x,y,z
x-y,x,z+1/2
-y,x-y,z
-x,-y,z+1/2
-x+y,-x,z
y,-x+y,z+1/2
-x,-y,-z
-x+y,-x,-z-1/2
y,-x+y,-z
x,y,-z-1/2
x-y,x,-z
-y,x-y,-z-1/2

loop_
_atom_site_label
_atom_site_type_symbol
_atom_site_fract_x
_atom_site_fract_y
_atom_site_fract_z
_atom_site_occupancy
_atom_site_U_iso_or_equiv
Ir1 Ir 0.0734 0.3285 0.25 1 0.0
B1 B 0.395 0.439 0.25 1 0.0
Zr1 Zr 0.3333 0.6667 0.75 1 0.0
B2 B 0 0 0 0.76 0.0
